data_2233020
loop_
_publ_author_name
'Zhang, Li-Wei'
'Gao, Shan'
'Ng, Seik Weng'

_publ_section_title
;
 Tetrakis[diamminesilver(I)]
 bis(2-hydroxy-5-methylbenzene-1,3-disulfonate) monohydrate
;
_journal_coeditor_code XU5387
_journal_issue 12
_journal_name_full 'Acta Crystallographica Section E'
_journal_page_first m1780
_journal_paper_doi 10.1107/S1600536811048124
_journal_volume 67
_journal_year 2011
_chemical_formula_iupac '4(Ag H6 N2 +), 2(C7 H6 O7 S2 2-), H2 O'
_chemical_formula_moiety '[Ag (N H3)2 ]4 (C7 H6 O7 S2)2 , H2 O'
_chemical_formula_sum 'C14 H38 Ag4 N8 O15 S4'
_chemical_formula_weight 1118.24
_chemical_name_systematic
;
Tetrakis[diamminesilver(I)] bis(2-hydroxy-5-methylbenzene-1,3-disulfonate)
monohydrate
;
_space_group_IT_number 12
_symmetry_cell_setting monoclinic
_symmetry_space_group_name_Hall '-C 2y'
_symmetry_space_group_name_H-M 'C 1 2/m 1'
_atom_sites_solution_hydrogens geom
_atom_sites_solution_primary direct
_atom_sites_solution_secondary difmap
_audit_creation_method SHELXL-97
_cell_angle_alpha 90.00
_cell_angle_beta 108.0150(10)
_cell_angle_gamma 90.00
_cell_formula_units_Z 4
_cell_length_a 21.6379(8)
_cell_length_b 6.5889(2)
_cell_length_c 24.7793(8)
_cell_measurement_reflns_used 13532
_cell_measurement_temperature 293(2)
_cell_measurement_theta_max 27.46
_cell_measurement_theta_min 3.00
_cell_volume 3359.59(19)
_computing_cell_refinement 'RAPID-AUTO (Rigaku, 1998)'
_computing_data_collection 'RAPID-AUTO (Rigaku, 1998)'
_computing_data_reduction 'CrystalClear (Rigaku/MSC, 2002)'
_computing_molecular_graphics 'X-SEED (Barbour, 2001)'
_computing_publication_material 'publCIF (Westrip, 2010)'
_computing_structure_refinement 'SHELXL97 (Sheldrick, 2008)'
_computing_structure_solution 'SHELXS97 (Sheldrick, 2008)'
_diffrn_ambient_temperature 293(2)
_diffrn_measured_fraction_theta_full 0.997
_diffrn_measured_fraction_theta_max 0.997
_diffrn_measurement_device_type 'Rigaku RAXIS-RAPID IP'
_diffrn_measurement_method '\w scan'
_diffrn_radiation_monochromator graphite
_diffrn_radiation_source 'fine-focus sealed tube'
_diffrn_radiation_type MoK\a
_diffrn_radiation_wavelength 0.71073
_diffrn_reflns_av_R_equivalents 0.0284
_diffrn_reflns_av_sigmaI/netI 0.0230
_diffrn_reflns_limit_h_max 28
_diffrn_reflns_limit_h_min -28
_diffrn_reflns_limit_k_max 8
_diffrn_reflns_limit_k_min -7
_diffrn_reflns_limit_l_max 32
_diffrn_reflns_limit_l_min -32
_diffrn_reflns_number 16616
_diffrn_reflns_theta_full 27.46
_diffrn_reflns_theta_max 27.46
_diffrn_reflns_theta_min 3.00
_diffrn_standards_decay_% 0
_diffrn_standards_interval_count 0
_diffrn_standards_interval_time 0
_diffrn_standards_number 0
_exptl_absorpt_coefficient_mu 2.619
_exptl_absorpt_correction_T_max 0.7616
_exptl_absorpt_correction_T_min 0.6360
_exptl_absorpt_correction_type multi-scan
_exptl_absorpt_process_details '(ABSCOR; Higashi, 1995)'
_exptl_crystal_colour colorless
_exptl_crystal_density_diffrn 2.211
_exptl_crystal_density_method 'not measured'
_exptl_crystal_description prism
_exptl_crystal_F_000 2200
_exptl_crystal_size_max 0.19
_exptl_crystal_size_mid 0.13
_exptl_crystal_size_min 0.11
_refine_diff_density_max 1.475
_refine_diff_density_min -1.142
_refine_ls_extinction_method none
_refine_ls_goodness_of_fit_ref 1.050
_refine_ls_hydrogen_treatment constr
_refine_ls_matrix_type full
_refine_ls_number_parameters 274
_refine_ls_number_reflns 4169
_refine_ls_number_restraints 30
_refine_ls_restrained_S_all 1.061
_refine_ls_R_factor_all 0.0413
_refine_ls_R_factor_gt 0.0365
_refine_ls_shift/su_max 0.001
_refine_ls_shift/su_mean 0.001
_refine_ls_structure_factor_coef Fsqd
_refine_ls_weighting_details 'calc w=1/[\s^2^(Fo^2^)+(0.0669P)^2^+3.4820P] where P=(Fo^2^+2Fc^2^)/3'
_refine_ls_weighting_scheme calc
_refine_ls_wR_factor_gt 0.1001
_refine_ls_wR_factor_ref 0.1039
_reflns_number_gt 3613
_reflns_number_total 4169
_reflns_threshold_expression I>2\s(I)
_cod_data_source_file xu5387.cif
_cod_data_source_block I
_cod_original_sg_symbol_H-M 'C 2/m'
_cod_database_code 2233020
_cod_database_fobs_code 2233020

loop_
_symmetry_equiv_pos_as_xyz
'x, y, z'
'-x, y, -z'
'x+1/2, y+1/2, z'
'-x+1/2, y+1/2, -z'
'-x, -y, -z'
'x, -y, z'
'-x+1/2, -y+1/2, -z'
'x+1/2, -y+1/2, z'

loop_
_atom_site_type_symbol
_atom_site_label
_atom_site_fract_x
_atom_site_fract_y
_atom_site_fract_z
_atom_site_U_iso_or_equiv
_atom_site_adp_type
_atom_site_calc_flag
_atom_site_refinement_flags
_atom_site_occupancy
_atom_site_symmetry_multiplicity
_atom_site_disorder_assembly
_atom_site_disorder_group
Ag Ag1 0.34683(2) 1.0000 0.380433(17) 0.05373(13) Uani d S 1 2 . .
Ag Ag2 0.15158(2) 0.5000 0.079762(18) 0.04880(13) Uani d S 1 2 . .
Ag Ag3 0.006423(19) 0.5000 0.239383(18) 0.05088(13) Uani d S 1 2 . .
Ag Ag4 0.017750(18) 0.0000 0.254010(17) 0.04835(13) Uani d S 1 2 . .
S S1 0.05853(5) 1.0000 0.09757(5) 0.0374(2) Uani d S 1 2 . .
S S2 0.32892(5) 1.0000 0.15613(4) 0.0338(2) Uani d S 1 2 . .
S S3 0.45119(6) 0.5000 0.38736(6) 0.0533(3) Uani d SD 1 2 . .
S S4 0.18163(6) 0.5000 0.30777(5) 0.0452(3) Uani d S 1 2 . .
O O1 0.02468(13) 0.8174(4) 0.07320(13) 0.0606(7) Uani d . 1 1 . .
O O2 0.07766(17) 1.0000 0.15926(15) 0.0723(14) Uani d S 1 2 . .
O O3 0.20199(15) 1.0000 0.17880(12) 0.0414(7) Uani d S 1 2 . .
H H3 0.1695 1.0000 0.1905 0.062 Uiso d SR 1 2 . .
O O4 0.33304(11) 0.8183(4) 0.18995(11) 0.0487(6) Uani d . 1 1 . .
O O5 0.37405(16) 1.0000 0.12320(15) 0.0514(9) Uani d S 1 2 . .
O O6 0.4888(4) 0.6529(10) 0.4256(3) 0.073(2) Uani d PDU 0.50 1 A -1
O O7 0.4393(3) 0.5594(10) 0.3290(2) 0.079(3) Uani d PDU 0.50 1 A -1
O O8 0.4777(5) 0.3031(10) 0.4000(3) 0.080(3) Uani d PDU 0.50 1 A -1
O O9 0.31379(17) 0.5000 0.29697(14) 0.0512(9) Uani d S 1 2 A .
H H9 0.3483 0.5000 0.2882 0.077 Uiso d SR 1 2 . .
O O10 0.18069(14) 0.6822(5) 0.27464(12) 0.0616(7) Uani d . 1 1 . .
O O11 0.13145(19) 0.5000 0.33504(19) 0.0742(13) Uani d S 1 2 . .
O O1w 0.4062(4) 1.1079(14) 0.5739(3) 0.105(3) Uani d PU 0.50 1 . .
H H1w1 0.3988 1.1011 0.6053 0.157 Uiso d PR 0.50 1 . .
H H1w2 0.4342 1.1975 0.5752 0.157 Uiso d PR 0.50 1 . .
N N1 0.2833(2) 1.0000 0.29685(18) 0.0546(11) Uani d S 1 2 . .
H H11 0.3060 1.0000 0.2729 0.082 Uiso d SR 1 2 . .
H H12 0.2587 0.8909 0.2913 0.082 Uiso d R 1 1 . .
N N2 0.4171(3) 1.0000 0.4614(2) 0.0697(14) Uani d S 1 2 . .
H H21 0.3975 1.0000 0.4877 0.104 Uiso d SR 1 2 . .
H H22 0.4415 1.1091 0.4652 0.104 Uiso d R 1 1 . .
N N3 0.2209(2) 0.5000 0.16227(19) 0.0509(10) Uani d S 1 2 . .
H H31 0.2604 0.5000 0.1593 0.076 Uiso d SR 1 2 . .
H H32 0.2155 0.3909 0.1808 0.076 Uiso d R 1 1 . .
N N4 0.0841(2) 0.5000 -0.0049(2) 0.0495(10) Uani d S 1 2 . .
H H41 0.0441 0.5000 -0.0032 0.074 Uiso d SR 1 2 . .
H H42 0.0903 0.3909 -0.0231 0.074 Uiso d R 1 1 . .
N N5 0.0525(3) 0.5000 0.1760(2) 0.0629(13) Uani d S 1 2 . .
H H51 0.0230 0.5000 0.1424 0.094 Uiso d SR 1 2 . .
H H52 0.0770 0.3909 0.1796 0.094 Uiso d R 1 1 . .
N N6 -0.0463(3) 0.5000 0.2980(2) 0.0766(17) Uani d S 1 2 . .
H H61 -0.0882 0.5000 0.2796 0.115 Uiso d SR 1 2 . .
H H62 -0.0364 0.6091 0.3194 0.115 Uiso d R 1 1 . .
N N7 0.1036(2) 0.0000 0.3228(2) 0.0601(12) Uani d S 1 2 . .
H H71 0.0938 0.0000 0.3548 0.090 Uiso d SR 1 2 . .
H H72 0.1265 -0.1091 0.3213 0.090 Uiso d R 1 1 . .
N N8 -0.0663(2) 0.0000 0.1835(2) 0.0584(11) Uani d S 1 2 . .
H H81 -0.0552 0.0000 0.1522 0.088 Uiso d SR 1 2 . .
H H82 -0.0894 0.1091 0.1843 0.088 Uiso d R 1 1 . .
C C1 0.13312(19) 1.0000 0.08124(17) 0.0287(8) Uani d S 1 2 . .
C C6 0.1288(2) 1.0000 0.02360(17) 0.0318(8) Uani d S 1 2 . .
H H6 0.0881 1.0000 -0.0037 0.038 Uiso calc SR 1 2 . .
C C5 0.1838(2) 1.0000 0.00656(17) 0.0338(8) Uani d S 1 2 . .
C C4 0.2439(2) 1.0000 0.04819(18) 0.0337(8) Uani d S 1 2 . .
H H4 0.2814 1.0000 0.0373 0.040 Uiso calc SR 1 2 . .
C C3 0.24984(18) 1.0000 0.10525(17) 0.0287(7) Uani d S 1 2 . .
C C2 0.19375(18) 1.0000 0.12287(16) 0.0267(7) Uani d S 1 2 . .
C C7 0.1787(3) 1.0000 -0.05577(19) 0.0491(12) Uani d S 1 2 . .
H H7D 0.1338 1.0000 -0.0783 0.074 Uiso calc SR 1 2 . .
H H7E 0.1996 0.8810 -0.0643 0.074 Uiso calc PR 0.50 1 . .
H H7F 0.1996 1.1190 -0.0643 0.074 Uiso calc PR 0.50 1 . .
C C8 0.2568(2) 0.5000 0.36432(19) 0.0369(9) Uani d S 1 2 A .
C C9 0.3165(2) 0.5000 0.35254(19) 0.0363(9) Uani d S 1 2 . .
C C10 0.3735(2) 0.5000 0.3979(2) 0.0384(9) Uani d S 1 2 A .
C C11 0.3718(3) 0.5000 0.4540(2) 0.0453(11) Uani d S 1 2 . .
H H11A 0.4104 0.5000 0.4839 0.054 Uiso calc SR 1 2 A .
C C12 0.3132(3) 0.5000 0.4652(2) 0.0504(12) Uani d S 1 2 A .
C C13 0.2559(3) 0.5000 0.4194(2) 0.0473(11) Uani d S 1 2 . .
H H13 0.2161 0.5000 0.4264 0.057 Uiso calc SR 1 2 A .
C C14 0.3111(4) 0.5000 0.5256(2) 0.091(3) Uani d S 1 2 . .
H H14A 0.3546 0.5000 0.5514 0.136 Uiso calc SR 1 2 A .
H H14B 0.2886 0.3810 0.5320 0.136 Uiso calc PR 0.50 1 . .
H H14C 0.2886 0.6190 0.5320 0.136 Uiso calc PR 0.50 1 . .

loop_
_atom_site_aniso_label
_atom_site_aniso_U_11
_atom_site_aniso_U_22
_atom_site_aniso_U_33
_atom_site_aniso_U_12
_atom_site_aniso_U_13
_atom_site_aniso_U_23
Ag1 0.0562(3) 0.0543(2) 0.0451(2) 0.000 0.00751(18) 0.000
Ag2 0.0520(2) 0.0438(2) 0.0534(2) 0.000 0.02034(18) 0.000
Ag3 0.0450(2) 0.0570(3) 0.0545(2) 0.000 0.02104(18) 0.000
Ag4 0.0376(2) 0.0523(2) 0.0505(2) 0.000 0.00692(16) 0.000
S1 0.0219(5) 0.0500(6) 0.0398(5) 0.000 0.0086(4) 0.000
S2 0.0215(4) 0.0427(5) 0.0343(5) 0.000 0.0042(4) 0.000
S3 0.0344(6) 0.0615(8) 0.0669(8) 0.000 0.0199(6) 0.000
S4 0.0327(6) 0.0611(7) 0.0408(6) 0.000 0.0099(5) 0.000
O1 0.0402(14) 0.0579(15) 0.085(2) -0.0170(12) 0.0207(13) -0.0071(15)
O2 0.0343(19) 0.145(5) 0.043(2) 0.000 0.0202(16) 0.000
O3 0.0281(15) 0.071(2) 0.0256(13) 0.000 0.0088(11) 0.000
O4 0.0351(12) 0.0492(13) 0.0538(14) 0.0031(10) 0.0019(10) 0.0137(12)
O5 0.0266(16) 0.080(2) 0.0496(18) 0.000 0.0147(14) 0.000
O6 0.047(4) 0.082(5) 0.089(5) -0.019(4) 0.018(4) -0.008(4)
O7 0.054(3) 0.121(7) 0.071(3) -0.008(3) 0.035(3) 0.015(4)
O8 0.070(5) 0.064(4) 0.116(6) 0.017(4) 0.044(5) -0.010(4)
O9 0.046(2) 0.077(2) 0.0361(16) 0.000 0.0204(15) 0.000
O10 0.0518(16) 0.0666(17) 0.0573(15) 0.0055(14) 0.0038(12) 0.0122(14)
O11 0.0331(19) 0.131(4) 0.061(2) 0.000 0.0171(17) 0.000
O1w 0.087(5) 0.143(6) 0.087(5) -0.028(4) 0.033(4) 0.007(4)
N1 0.051(3) 0.065(3) 0.040(2) 0.000 0.0036(18) 0.000
N2 0.076(4) 0.058(3) 0.059(3) 0.000 -0.002(3) 0.000
N3 0.058(3) 0.049(2) 0.051(2) 0.000 0.024(2) 0.000
N4 0.038(2) 0.043(2) 0.067(3) 0.000 0.014(2) 0.000
N5 0.067(3) 0.073(3) 0.055(3) 0.000 0.029(2) 0.000
N6 0.051(3) 0.123(5) 0.061(3) 0.000 0.024(2) 0.000
N7 0.053(3) 0.067(3) 0.051(3) 0.000 0.003(2) 0.000
N8 0.043(2) 0.068(3) 0.054(3) 0.000 0.000(2) 0.000
C1 0.0235(18) 0.0303(18) 0.0313(18) 0.000 0.0071(14) 0.000
C6 0.031(2) 0.0316(19) 0.0271(18) 0.000 0.0002(15) 0.000
C5 0.035(2) 0.036(2) 0.0281(18) 0.000 0.0058(16) 0.000
C4 0.032(2) 0.037(2) 0.034(2) 0.000 0.0132(16) 0.000
C3 0.0203(17) 0.0318(18) 0.0315(18) 0.000 0.0046(14) 0.000
C2 0.0255(18) 0.0287(17) 0.0255(17) 0.000 0.0073(14) 0.000
C7 0.057(3) 0.061(3) 0.030(2) 0.000 0.014(2) 0.000
C8 0.034(2) 0.044(2) 0.035(2) 0.000 0.0126(17) 0.000
C9 0.037(2) 0.039(2) 0.036(2) 0.000 0.0157(18) 0.000
C10 0.032(2) 0.039(2) 0.046(2) 0.000 0.0137(19) 0.000
C11 0.044(3) 0.049(3) 0.039(2) 0.000 0.006(2) 0.000
C12 0.052(3) 0.068(3) 0.033(2) 0.000 0.014(2) 0.000
C13 0.044(3) 0.062(3) 0.041(2) 0.000 0.021(2) 0.000
C14 0.091(5) 0.150(8) 0.033(3) 0.000 0.023(3) 0.000

loop_
_atom_type_symbol
_atom_type_description
_atom_type_scat_dispersion_real
_atom_type_scat_dispersion_imag
_atom_type_scat_source
C C 0.0033 0.0016 'International Tables Vol C Tables 4.2.6.8 and 6.1.1.4'
H H 0.0000 0.0000 'International Tables Vol C Tables 4.2.6.8 and 6.1.1.4'
N N 0.0061 0.0033 'International Tables Vol C Tables 4.2.6.8 and 6.1.1.4'
O O 0.0106 0.0060 'International Tables Vol C Tables 4.2.6.8 and 6.1.1.4'
S S 0.1246 0.1234 'International Tables Vol C Tables 4.2.6.8 and 6.1.1.4'
Ag Ag -0.8971 1.1015 'International Tables Vol C Tables 4.2.6.8 and 6.1.1.4'

loop_
_geom_angle_atom_site_label_1
_geom_angle_atom_site_label_2
_geom_angle_atom_site_label_3
_geom_angle_site_symmetry_1
_geom_angle_site_symmetry_3
_geom_angle
N1 Ag1 N2 . . 175.2(2)
N3 Ag2 N4 . . 178.08(16)
N5 Ag3 N6 . . 175.8(2)
N5 Ag3 Ag4 . 1_565 92.607(18)
N6 Ag3 Ag4 . 1_565 87.830(19)
N5 Ag3 Ag4 . . 92.607(18)
N6 Ag3 Ag4 . . 87.830(19)
Ag4 Ag3 Ag4 1_565 . 167.20(2)
N8 Ag4 N7 . . 178.20(19)
N8 Ag4 Ag3 . 1_545 83.864(11)
N7 Ag4 Ag3 . 1_545 96.076(11)
N8 Ag4 Ag3 . . 83.864(11)
N7 Ag4 Ag3 . . 96.076(11)
Ag3 Ag4 Ag3 1_545 . 167.20(2)
O1 S1 O1 . 6_575 113.3(3)
O1 S1 O2 . . 112.52(15)
O1 S1 O2 6_575 . 112.52(15)
O1 S1 C1 . . 106.48(13)
O1 S1 C1 6_575 . 106.48(13)
O2 S1 C1 . . 104.8(2)
O4 S2 O4 6_575 . 111.5(2)
O4 S2 O5 6_575 . 113.14(13)
O4 S2 O5 . . 113.14(13)
O4 S2 C3 6_575 . 106.43(12)
O4 S2 C3 . . 106.43(12)
O5 S2 C3 . . 105.5(2)
O8 S3 O7 . . 114.0(4)
O8 S3 O6 . . 112.7(4)
O7 S3 O6 . . 110.9(4)
O8 S3 C10 . . 107.7(5)
O7 S3 C10 . . 105.2(3)
O6 S3 C10 . . 105.7(4)
O11 S4 O10 . 6_565 112.54(15)
O11 S4 O10 . . 112.54(15)
O10 S4 O10 6_565 . 111.7(3)
O11 S4 C8 . . 105.5(2)
O10 S4 C8 6_565 . 107.06(14)
O10 S4 C8 . . 107.06(14)
C2 O3 H3 . . 120.0
C9 O9 H9 . . 120.0
H1w1 O1w H1w2 . . 110.0
Ag1 N1 H11 . . 109.5
Ag1 N1 H12 . . 109.5
H11 N1 H12 . . 109.5
Ag1 N2 H21 . . 109.5
Ag1 N2 H22 . . 109.5
H21 N2 H22 . . 109.5
Ag2 N3 H31 . . 109.5
Ag2 N3 H32 . . 109.5
H31 N3 H32 . . 109.5
Ag2 N4 H41 . . 109.5
Ag2 N4 H42 . . 109.5
H41 N4 H42 . . 109.5
Ag3 N5 H51 . . 109.5
Ag3 N5 H52 . . 109.5
H51 N5 H52 . . 109.5
Ag3 N6 H61 . . 109.5
Ag3 N6 H62 . . 109.5
H61 N6 H62 . . 109.5
Ag4 N7 H71 . . 109.5
Ag4 N7 H72 . . 109.5
H71 N7 H72 . . 109.5
Ag4 N8 H81 . . 109.5
Ag4 N8 H82 . . 109.5
H81 N8 H82 . . 109.5
C2 C1 C6 . . 120.2(4)
C2 C1 S1 . . 122.9(3)
C6 C1 S1 . . 116.9(3)
C5 C6 C1 . . 121.3(4)
C5 C6 H6 . . 119.3
C1 C6 H6 . . 119.3
C6 C5 C4 . . 118.1(4)
C6 C5 C7 . . 121.0(4)
C4 C5 C7 . . 120.9(4)
C3 C4 C5 . . 122.0(4)
C3 C4 H4 . . 119.0
C5 C4 H4 . . 119.0
C4 C3 C2 . . 120.1(4)
C4 C3 S2 . . 119.3(3)
C2 C3 S2 . . 120.7(3)
O3 C2 C1 . . 123.9(3)
O3 C2 C3 . . 117.9(3)
C1 C2 C3 . . 118.2(3)
C5 C7 H7D . . 109.5
C5 C7 H7E . . 109.5
H7D C7 H7E . . 109.5
C5 C7 H7F . . 109.5
H7D C7 H7F . . 109.5
H7E C7 H7F . . 109.5
C13 C8 C9 . . 120.2(4)
C13 C8 S4 . . 119.4(4)
C9 C8 S4 . . 120.5(3)
O9 C9 C10 . . 124.6(4)
O9 C9 C8 . . 117.1(4)
C10 C9 C8 . . 118.4(4)
C9 C10 C11 . . 120.8(4)
C9 C10 S3 . . 121.7(4)
C11 C10 S3 . . 117.5(4)
C12 C11 C10 . . 120.5(5)
C12 C11 H11A . . 119.7
C10 C11 H11A . . 119.7
C11 C12 C13 . . 118.4(4)
C11 C12 C14 . . 120.7(5)
C13 C12 C14 . . 120.8(5)
C8 C13 C12 . . 121.7(4)
C8 C13 H13 . . 119.1
C12 C13 H13 . . 119.1
C12 C14 H14A . . 109.5
C12 C14 H14B . . 109.5
H14A C14 H14B . . 109.5
C12 C14 H14C . . 109.5
H14A C14 H14C . . 109.5
H14B C14 H14C . . 109.5

loop_
_geom_bond_atom_site_label_1
_geom_bond_atom_site_label_2
_geom_bond_site_symmetry_2
_geom_bond_distance
Ag3 Ag4 . 3.31510(10)
Ag1 N1 . 2.102(4)
Ag1 N2 . 2.110(5)
Ag2 N3 . 2.129(5)
Ag2 N4 . 2.154(5)
Ag3 N5 . 2.105(4)
Ag3 N6 . 2.107(5)
Ag4 N8 . 2.096(4)
Ag4 N7 . 2.097(5)
S1 O1 . 1.441(3)
S1 O1 6_575 1.441(3)
S1 O2 . 1.455(4)
S1 C1 . 1.781(4)
S2 O4 6_575 1.448(2)
S2 O4 . 1.448(2)
S2 O5 . 1.453(3)
S2 C3 . 1.784(4)
S3 O8 6_565 1.414(6)
S3 O8 . 1.414(6)
S3 O7 . 1.442(5)
S3 O7 6_565 1.442(5)
S3 O6 . 1.448(6)
S3 O6 6_565 1.448(5)
S3 C10 . 1.778(5)
S4 O11 . 1.446(4)
S4 O10 6_565 1.451(3)
S4 O10 . 1.451(3)
S4 C8 . 1.789(5)
O3 C2 . 1.342(5)
O3 H3 . 0.8400
O9 C9 . 1.360(5)
O9 H9 . 0.8400
O1w H1w1 . 0.8430
O1w H1w2 . 0.8400
N1 H11 . 0.8800
N1 H12 . 0.8800
N2 H21 . 0.8800
N2 H22 . 0.8800
N3 H31 . 0.8800
N3 H32 . 0.8800
N4 H41 . 0.8800
N4 H42 . 0.8800
N5 H51 . 0.8800
N5 H52 . 0.8800
N6 H61 . 0.8800
N6 H62 . 0.8800
N7 H71 . 0.8800
N7 H72 . 0.8800
N8 H81 . 0.8800
N8 H82 . 0.8800
C1 C2 . 1.396(5)
C1 C6 . 1.402(6)
C6 C5 . 1.380(6)
C6 H6 . 0.9300
C5 C4 . 1.388(6)
C5 C7 . 1.514(6)
C4 C3 . 1.380(6)
C4 H4 . 0.9300
C3 C2 . 1.411(5)
C7 H7D . 0.9600
C7 H7E . 0.9600
C7 H7F . 0.9600
C8 C13 . 1.370(6)
C8 C9 . 1.408(6)
C9 C10 . 1.389(7)
C10 C11 . 1.402(7)
C11 C12 . 1.379(7)
C11 H11A . 0.9300
C12 C13 . 1.398(7)
C12 C14 . 1.514(7)
C13 H13 . 0.9300
C14 H14A . 0.9600
C14 H14B . 0.9600
C14 H14C . 0.9600

loop_
_geom_hbond_atom_site_label_D
_geom_hbond_atom_site_label_H
_geom_hbond_atom_site_label_A
_geom_hbond_site_symmetry_A
_geom_hbond_distance_DH
_geom_hbond_distance_HA
_geom_hbond_distance_DA
_geom_hbond_angle_DHA
N1 H12 O10 . 0.88 2.12 2.977(4) 166
N2 H21 O1w . 0.88 2.20 2.955(9) 143
N7 H72 O10 1_545 0.88 2.33 3.135(5) 152
N8 H82 O4 3_445 0.88 2.21 3.064(4) 164
O3 H3 O2 . 0.84 1.90 2.582(5) 138
O9 H9 O7 . 0.84 1.95 2.612(6) 134
O1w H1w1 O11 7_566 0.84 1.91 2.720(8) 160
O1w H1w2 O6 5_676 0.84 1.94 2.762(11) 166
O1w H1w2 O8 2_666 0.84 1.94 2.716(11) 153

loop_
_geom_torsion_atom_site_label_1
_geom_torsion_atom_site_label_2
_geom_torsion_atom_site_label_3
_geom_torsion_atom_site_label_4
_geom_torsion_site_symmetry_1
_geom_torsion
O1 S1 C1 C2 . -119.42(14)
O1 S1 C1 C2 6_575 119.42(14)
O2 S1 C1 C2 . 0.0
O1 S1 C1 C6 . 60.58(14)
O1 S1 C1 C6 6_575 -60.58(14)
O2 S1 C1 C6 . 180.0
C2 C1 C6 C5 . 0.0
S1 C1 C6 C5 . 180.0
C1 C6 C5 C4 . 0.0
C1 C6 C5 C7 . 180.0
C6 C5 C4 C3 . 0.0
C7 C5 C4 C3 . 180.0
C5 C4 C3 C2 . 0.0
C5 C4 C3 S2 . 180.0
O4 S2 C3 C4 6_575 120.47(12)
O4 S2 C3 C4 . -120.47(12)
O5 S2 C3 C4 . 0.0
O4 S2 C3 C2 6_575 -59.53(12)
O4 S2 C3 C2 . 59.53(12)
O5 S2 C3 C2 . 180.0
C6 C1 C2 O3 . 180.0
S1 C1 C2 O3 . 0.0
C6 C1 C2 C3 . 0.0
S1 C1 C2 C3 . 180.0
C4 C3 C2 O3 . 180.0
S2 C3 C2 O3 . 0.0
C4 C3 C2 C1 . 0.0
S2 C3 C2 C1 . 180.0
O11 S4 C8 C13 . 0.0
O10 S4 C8 C13 6_565 -120.06(14)
O10 S4 C8 C13 . 120.06(14)
O11 S4 C8 C9 . 180.0
O10 S4 C8 C9 6_565 59.94(14)
O10 S4 C8 C9 . -59.94(14)
C13 C8 C9 O9 . 180.0
S4 C8 C9 O9 . 0.0
C13 C8 C9 C10 . 0.0000(10)
S4 C8 C9 C10 . 180.0
O9 C9 C10 C11 . 180.0000(10)
C8 C9 C10 C11 . 0.0000(10)
O9 C9 C10 S3 . 0.0
C8 C9 C10 S3 . 180.0
O8 S3 C10 C9 6_565 105.6(3)
O8 S3 C10 C9 . -105.6(3)
O7 S3 C10 C9 . 16.3(3)
O7 S3 C10 C9 6_565 -16.3(3)
O6 S3 C10 C9 . 133.8(3)
O6 S3 C10 C9 6_565 -133.8(3)
O8 S3 C10 C11 6_565 -74.4(3)
O8 S3 C10 C11 . 74.4(3)
O7 S3 C10 C11 . -163.7(3)
O7 S3 C10 C11 6_565 163.7(3)
O6 S3 C10 C11 . -46.2(3)
O6 S3 C10 C11 6_565 46.2(3)
C9 C10 C11 C12 . 0.0000(10)
S3 C10 C11 C12 . 180.0000(10)
C10 C11 C12 C13 . 0.0000(10)
C10 C11 C12 C14 . 180.000(2)
C9 C8 C13 C12 . 0.0
S4 C8 C13 C12 . 180.0
C11 C12 C13 C8 . 0.0000(10)
C14 C12 C13 C8 . 180.0000(10)
